data_7716921
loop_
_publ_author_name
'Besleaga, Iuliana'
'Fesenko, Anastasia A.'
'Paul, Anup'
'\<Sljuki\'c, Biljana'
'Rapta, Peter'
'Pombeiro, Armando J. L.'
'Shutalev, Anatoly D.'
'Arion, Vladimir B.'

_publ_section_title
;
 Nickel(ii) complexes with 14-membered bis-thiosemicarbazide and
 bis-isothiosemicarbazide ligands: synthesis, characterization and
 catalysis of oxygen evolution reaction
;
_journal_issue 38
_journal_name_full 'Dalton Transactions'
_journal_page_first 15826
_journal_page_last 15841
_journal_paper_doi 10.1039/D4DT02182G
_journal_volume 53
_journal_year 2024
_chemical_formula_moiety 'C16 H24 N6 Ni S2'
_chemical_formula_sum 'C16 H24 N6 Ni S2'
_chemical_formula_weight 423.24
_space_group_crystal_system monoclinic
_space_group_IT_number 9
_space_group_name_Hall 'C -2yc'
_space_group_name_H-M_alt 'C 1 c 1'
_atom_sites_solution_hydrogens geom
_audit_creation_method SHELXL-2014
_audit_update_record
;
2024-01-09 deposited with the CCDC.	2024-08-21 downloaded from the CCDC.
;
_cell_angle_alpha 90
_cell_angle_beta 100.416(2)
_cell_angle_gamma 90
_cell_formula_units_Z 4
_cell_length_a 17.4292(5)
_cell_length_b 6.6235(3)
_cell_length_c 16.2981(5)
_cell_measurement_reflns_used 9910
_cell_measurement_temperature 100(2)
_cell_measurement_theta_max 29.896
_cell_measurement_theta_min 3.151
_cell_volume 1850.49(11)
_computing_cell_refinement 'SAINT v8.38A (Bruker, 2018)'
_computing_data_collection 'Bruker APEX2'
_computing_data_reduction 'SAINT v8.38A (Bruker, 2018)'
_computing_molecular_graphics 'Bruker SHELXTL'
_computing_publication_material 'Bruker SHELXTL'
_computing_structure_refinement 'SHELXL-2014 (Sheldrick, 2014)'
_computing_structure_solution 'SHELXS-2014 (Sheldrick, 2014)'
_diffrn_ambient_temperature 100(2)
_diffrn_measured_fraction_theta_full 1.000
_diffrn_measured_fraction_theta_max 1.000
_diffrn_measurement_device_type 'Bruker D8 Venture'
_diffrn_measurement_method '\f and \w scans'
_diffrn_radiation_type MoK\a
_diffrn_radiation_wavelength 0.71073
_diffrn_reflns_av_R_equivalents 0.0397
_diffrn_reflns_av_unetI/netI 0.0422
_diffrn_reflns_Laue_measured_fraction_full 1.000
_diffrn_reflns_Laue_measured_fraction_max 1.000
_diffrn_reflns_limit_h_max 24
_diffrn_reflns_limit_h_min -24
_diffrn_reflns_limit_k_max 9
_diffrn_reflns_limit_k_min -9
_diffrn_reflns_limit_l_max 22
_diffrn_reflns_limit_l_min -22
_diffrn_reflns_number 20265
_diffrn_reflns_point_group_measured_fraction_full 1.000
_diffrn_reflns_point_group_measured_fraction_max 1.000
_diffrn_reflns_theta_full 25.242
_diffrn_reflns_theta_max 30.068
_diffrn_reflns_theta_min 2.376
_exptl_absorpt_coefficient_mu 1.286
_exptl_absorpt_correction_T_max 0.9142
_exptl_absorpt_correction_T_min 0.7468
_exptl_absorpt_correction_type multi-scan
_exptl_absorpt_process_details SADABS
_exptl_crystal_colour red
_exptl_crystal_density_diffrn 1.519
_exptl_crystal_description plate
_exptl_crystal_F_000 888
_exptl_crystal_size_max 0.241
_exptl_crystal_size_mid 0.154
_exptl_crystal_size_min 0.071
_refine_diff_density_max 0.299
_refine_diff_density_min -0.335
_refine_diff_density_rms 0.063
_refine_ls_abs_structure_details
;
 Refined as an inversion twin.
;
_refine_ls_abs_structure_Flack 0.477(12)
_refine_ls_extinction_method none
_refine_ls_goodness_of_fit_ref 1.089
_refine_ls_hydrogen_treatment constr
_refine_ls_matrix_type full
_refine_ls_number_parameters 229
_refine_ls_number_reflns 5434
_refine_ls_number_restraints 2
_refine_ls_restrained_S_all 1.089
_refine_ls_R_factor_all 0.0361
_refine_ls_R_factor_gt 0.0292
_refine_ls_shift/su_max 0.000
_refine_ls_shift/su_mean 0.000
_refine_ls_structure_factor_coef Fsqd
_refine_ls_weighting_details 'w=1/[\s^2^(Fo^2^)+(0.0352P)^2^] where P=(Fo^2^+2Fc^2^)/3'
_refine_ls_weighting_scheme calc
_refine_ls_wR_factor_gt 0.0661
_refine_ls_wR_factor_ref 0.0679
_reflns_Friedel_coverage 0.999
_reflns_Friedel_fraction_full 1.000
_reflns_Friedel_fraction_max 1.000
_reflns_number_gt 4873
_reflns_number_total 5434
_reflns_threshold_expression 'I > 2\s(I)'
_cod_data_source_file d4dt02182g2.cif
_cod_data_source_block vlar2910
_cod_depositor_comments 'Adding full bibliography for 7716919--7716923.cif.'
_cod_original_cell_volume 1850.48(11)
_cod_original_sg_symbol_H-M 'C c'
_cod_database_code 7716921
_shelx_space_group_comment
;
The symmetry employed for this shelxl refinement is uniquely defined
by the following loop, which should always be used as a source of
symmetry information in preference to the above space-group names.
They are only intended as comments.
;
_shelx_estimated_absorpt_t_min 0.747
_shelx_estimated_absorpt_t_max 0.914
_shelxl_version_number 2014-3

loop_
_space_group_symop_operation_xyz
'x, y, z'
'x, -y, z+1/2'
'x+1/2, y+1/2, z'
'x+1/2, -y+1/2, z+1/2'

loop_
_atom_site_label
_atom_site_type_symbol
_atom_site_fract_x
_atom_site_fract_y
_atom_site_fract_z
_atom_site_U_iso_or_equiv
_atom_site_adp_type
_atom_site_occupancy
_atom_site_site_symmetry_order
_atom_site_calc_flag
_atom_site_refinement_flags_posn
_atom_site_refinement_flags_adp
_atom_site_refinement_flags_occupancy
_atom_site_disorder_assembly
_atom_site_disorder_group
Ni Ni 0.61869(2) 0.88765(5) 0.82491(2) 0.01310(9) Uani 1 1 d . . . . .
S1 S 0.77962(4) 1.34053(13) 0.75965(5) 0.02050(17) Uani 1 1 d . . . . .
S2 S 0.44802(4) 0.63889(13) 0.96106(5) 0.01944(17) Uani 1 1 d . . . . .
N1 N 0.71962(15) 0.8831(4) 0.88521(17) 0.0133(5) Uani 1 1 d . . . . .
N2 N 0.75999(15) 1.0563(4) 0.86938(16) 0.0171(5) Uani 1 1 d . . . . .
H2 H 0.8016 1.1010 0.9033 0.021 Uiso 1 1 calc R U . . .
N4 N 0.65849(15) 1.0840(4) 0.76221(15) 0.0145(5) Uani 1 1 d . . . . .
N8 N 0.51453(14) 0.9555(4) 0.78449(15) 0.0131(5) Uani 1 1 d . . . . .
N9 N 0.46869(15) 0.8847(4) 0.84039(16) 0.0157(5) Uani 1 1 d . . . . .
H9 H 0.4211 0.9289 0.8404 0.019 Uiso 1 1 calc R U . . .
N11 N 0.57751(14) 0.7046(4) 0.89304(14) 0.0125(5) Uani 1 1 d . . . . .
C3 C 0.72831(17) 1.1520(5) 0.79482(19) 0.0151(6) Uani 1 1 d . . . . .
C5 C 0.61844(17) 1.1532(5) 0.67992(17) 0.0149(6) Uani 1 1 d . . . . .
H5 H 0.6455 1.2777 0.6653 0.018 Uiso 1 1 calc R U . . .
C6 C 0.53274(17) 1.2055(5) 0.67758(17) 0.0134(6) Uani 1 1 d . . . . .
H6 H 0.5048 1.1645 0.6210 0.016 Uiso 1 1 calc R U . . .
C7 C 0.48904(17) 1.1073(4) 0.73881(18) 0.0135(6) Uani 1 1 d . . . . .
C10 C 0.50393(17) 0.7399(5) 0.89558(17) 0.0150(6) Uani 1 1 d . . . . .
C12 C 0.62047(17) 0.5574(5) 0.95229(17) 0.0144(6) Uani 1 1 d . . . . .
H12 H 0.6113 0.5906 1.0096 0.017 Uiso 1 1 calc R U . . .
C13 C 0.70828(17) 0.5608(5) 0.95296(18) 0.0149(6) Uani 1 1 d . . . . .
H13 H 0.7179 0.4727 0.9060 0.018 Uiso 1 1 calc R U . . .
C14 C 0.74757(16) 0.7603(5) 0.94357(17) 0.0143(6) Uani 1 1 d . . . . .
C15 C 0.6273(2) 0.9899(6) 0.6154(2) 0.0247(7) Uani 1 1 d . . . . .
H15A H 0.6030 0.8644 0.6297 0.037 Uiso 1 1 calc R U . . .
H15B H 0.6829 0.9662 0.6156 0.037 Uiso 1 1 calc R U . . .
H15C H 0.6019 1.0349 0.5599 0.037 Uiso 1 1 calc R U . . .
C16 C 0.5922(2) 0.3412(5) 0.9309(2) 0.0219(7) Uani 1 1 d . . . . .
H16A H 0.5983 0.3089 0.8738 0.033 Uiso 1 1 calc R U . . .
H16B H 0.5371 0.3298 0.9356 0.033 Uiso 1 1 calc R U . . .
H16C H 0.6231 0.2466 0.9698 0.033 Uiso 1 1 calc R U . . .
C17 C 0.51237(19) 1.4288(5) 0.68726(19) 0.0175(6) Uani 1 1 d . . . . .
H17A H 0.5436 1.4874 0.7385 0.021 Uiso 1 1 calc R U . . .
H17B H 0.5210 1.5089 0.6385 0.021 Uiso 1 1 calc R U . . .
C18 C 0.4258(2) 1.4205(5) 0.6928(2) 0.0216(7) Uani 1 1 d . . . . .
H18A H 0.3932 1.4080 0.6366 0.026 Uiso 1 1 calc R U . . .
H18B H 0.4100 1.5432 0.7201 0.026 Uiso 1 1 calc R U . . .
C19 C 0.41812(17) 1.2310(5) 0.74580(19) 0.0174(6) Uani 1 1 d . . . . .
H19A H 0.4178 1.2680 0.8046 0.021 Uiso 1 1 calc R U . . .
H19B H 0.3697 1.1561 0.7235 0.021 Uiso 1 1 calc R U . . .
C20 C 0.75693(19) 0.4731(5) 1.0339(2) 0.0219(7) Uani 1 1 d . . . . .
H20A H 0.7337 0.5102 1.0829 0.026 Uiso 1 1 calc R U . . .
H20B H 0.7598 0.3241 1.0306 0.026 Uiso 1 1 calc R U . . .
C21 C 0.83788(19) 0.5673(6) 1.0398(2) 0.0236(7) Uani 1 1 d . . . . .
H21A H 0.8654 0.5726 1.0985 0.028 Uiso 1 1 calc R U . . .
H21B H 0.8699 0.4891 1.0067 0.028 Uiso 1 1 calc R U . . .
C22 C 0.8223(2) 0.7783(6) 1.0046(2) 0.0280(8) Uani 1 1 d . . . . .
H22A H 0.8170 0.8756 1.0493 0.034 Uiso 1 1 calc R U . . .
H22B H 0.8651 0.8234 0.9765 0.034 Uiso 1 1 calc R U . . .

loop_
_atom_site_aniso_label
_atom_site_aniso_U_11
_atom_site_aniso_U_22
_atom_site_aniso_U_33
_atom_site_aniso_U_23
_atom_site_aniso_U_13
_atom_site_aniso_U_12
Ni 0.01293(16) 0.01250(17) 0.01310(17) 0.00172(16) 0.00033(12) -0.00124(16)
S1 0.0127(3) 0.0254(4) 0.0228(4) 0.0103(3) 0.0012(3) -0.0056(3)
S2 0.0147(3) 0.0289(5) 0.0141(3) 0.0048(3) 0.0010(3) -0.0051(3)
N1 0.0112(11) 0.0114(13) 0.0176(12) 0.0016(10) 0.0034(9) -0.0014(9)
N2 0.0115(11) 0.0167(14) 0.0208(13) 0.0055(11) -0.0033(10) -0.0051(10)
N4 0.0149(12) 0.0127(13) 0.0148(11) 0.0035(9) 0.0000(9) -0.0012(10)
N8 0.0115(11) 0.0119(13) 0.0150(12) 0.0014(10) 0.0001(9) -0.0031(10)
N9 0.0093(11) 0.0190(14) 0.0184(12) 0.0070(10) 0.0016(9) 0.0012(10)
N11 0.0118(11) 0.0122(13) 0.0128(12) 0.0013(9) 0.0004(9) -0.0018(9)
C3 0.0112(13) 0.0184(16) 0.0159(14) 0.0020(11) 0.0033(11) 0.0019(11)
C5 0.0150(13) 0.0169(16) 0.0119(13) 0.0033(11) 0.0001(11) -0.0027(11)
C6 0.0150(14) 0.0112(14) 0.0130(13) 0.0012(11) -0.0007(10) -0.0007(11)
C7 0.0131(13) 0.0126(15) 0.0126(13) -0.0017(10) -0.0034(10) -0.0037(11)
C10 0.0159(14) 0.0166(15) 0.0109(13) -0.0014(11) -0.0020(11) -0.0038(12)
C12 0.0177(14) 0.0137(15) 0.0111(13) -0.0002(11) 0.0007(11) -0.0008(11)
C13 0.0158(14) 0.0130(16) 0.0150(13) 0.0013(11) 0.0005(11) 0.0022(11)
C14 0.0134(14) 0.0142(15) 0.0152(14) 0.0009(11) 0.0022(11) 0.0005(11)
C15 0.0286(18) 0.0274(19) 0.0186(15) -0.0008(13) 0.0054(13) 0.0049(14)
C16 0.0260(17) 0.0136(16) 0.0241(16) 0.0023(12) -0.0011(13) -0.0028(12)
C17 0.0224(15) 0.0119(15) 0.0170(14) 0.0010(11) 0.0005(12) -0.0022(12)
C18 0.0255(17) 0.0180(17) 0.0202(15) 0.0033(12) 0.0010(13) 0.0061(13)
C19 0.0158(14) 0.0159(16) 0.0197(14) 0.0010(12) 0.0008(11) 0.0011(11)
C20 0.0232(16) 0.0190(17) 0.0217(15) 0.0085(13) -0.0007(13) 0.0021(13)
C21 0.0178(15) 0.0280(19) 0.0239(16) 0.0085(14) 0.0005(13) 0.0037(13)
C22 0.0187(16) 0.030(2) 0.0301(19) 0.0101(15) -0.0093(14) -0.0038(14)

loop_
_atom_type_symbol
_atom_type_description
_atom_type_scat_dispersion_real
_atom_type_scat_dispersion_imag
_atom_type_scat_source
C C 0.0033 0.0016 'International Tables Vol C Tables 4.2.6.8 and 6.1.1.4'
H H 0.0000 0.0000 'International Tables Vol C Tables 4.2.6.8 and 6.1.1.4'
N N 0.0061 0.0033 'International Tables Vol C Tables 4.2.6.8 and 6.1.1.4'
Ni Ni 0.3393 1.1124 'International Tables Vol C Tables 4.2.6.8 and 6.1.1.4'
S S 0.1246 0.1234 'International Tables Vol C Tables 4.2.6.8 and 6.1.1.4'

loop_
_geom_angle_atom_site_label_1
_geom_angle_atom_site_label_2
_geom_angle_atom_site_label_3
_geom_angle
_geom_angle_site_symmetry_1
_geom_angle_site_symmetry_3
_geom_angle_publ_flag
N1 Ni N4 83.71(11) . . ?
N1 Ni N8 163.36(12) . . ?
N4 Ni N8 94.19(11) . . ?
N1 Ni N11 95.96(11) . . ?
N4 Ni N11 176.02(12) . . ?
N8 Ni N11 85.00(11) . . ?
C14 N1 N2 121.6(3) . . ?
C14 N1 Ni 127.0(2) . . ?
N2 N1 Ni 110.54(18) . . ?
C3 N2 N1 113.7(2) . . ?
C3 N2 H2 123.1 . . ?
N1 N2 H2 123.1 . . ?
C3 N4 C5 120.9(3) . . ?
C3 N4 Ni 115.2(2) . . ?
C5 N4 Ni 123.8(2) . . ?
C7 N8 N9 117.6(3) . . ?
C7 N8 Ni 127.3(2) . . ?
N9 N8 Ni 108.83(18) . . ?
C10 N9 N8 114.7(2) . . ?
C10 N9 H9 122.6 . . ?
N8 N9 H9 122.6 . . ?
C10 N11 C12 118.7(2) . . ?
C10 N11 Ni 112.6(2) . . ?
C12 N11 Ni 127.71(19) . . ?
N4 C3 N2 112.8(3) . . ?
N4 C3 S1 128.4(2) . . ?
N2 C3 S1 118.7(2) . . ?
N4 C5 C6 113.3(2) . . ?
N4 C5 C15 108.4(3) . . ?
C6 C5 C15 111.2(2) . . ?
N4 C5 H5 107.9 . . ?
C6 C5 H5 107.9 . . ?
C15 C5 H5 107.9 . . ?
C7 C6 C5 119.6(2) . . ?
C7 C6 C17 101.2(2) . . ?
C5 C6 C17 117.3(2) . . ?
C7 C6 H6 105.8 . . ?
C5 C6 H6 105.8 . . ?
C17 C6 H6 105.8 . . ?
N8 C7 C19 125.9(3) . . ?
N8 C7 C6 124.0(3) . . ?
C19 C7 C6 109.6(2) . . ?
N11 C10 N9 115.2(3) . . ?
N11 C10 S2 128.5(2) . . ?
N9 C10 S2 116.3(2) . . ?
N11 C12 C13 112.6(2) . . ?
N11 C12 C16 111.3(2) . . ?
C13 C12 C16 107.2(3) . . ?
N11 C12 H12 108.6 . . ?
C13 C12 H12 108.6 . . ?
C16 C12 H12 108.6 . . ?
C14 C13 C12 119.0(3) . . ?
C14 C13 C20 103.1(2) . . ?
C12 C13 C20 113.2(2) . . ?
C14 C13 H13 107.0 . . ?
C12 C13 H13 107.0 . . ?
C20 C13 H13 107.0 . . ?
N1 C14 C22 127.8(3) . . ?
N1 C14 C13 120.9(3) . . ?
C22 C14 C13 111.1(2) . . ?
C5 C15 H15A 109.5 . . ?
C5 C15 H15B 109.5 . . ?
H15A C15 H15B 109.5 . . ?
C5 C15 H15C 109.5 . . ?
H15A C15 H15C 109.5 . . ?
H15B C15 H15C 109.5 . . ?
C12 C16 H16A 109.5 . . ?
C12 C16 H16B 109.5 . . ?
H16A C16 H16B 109.5 . . ?
C12 C16 H16C 109.5 . . ?
H16A C16 H16C 109.5 . . ?
H16B C16 H16C 109.5 . . ?
C18 C17 C6 102.7(3) . . ?
C18 C17 H17A 111.2 . . ?
C6 C17 H17A 111.2 . . ?
C18 C17 H17B 111.2 . . ?
C6 C17 H17B 111.2 . . ?
H17A C17 H17B 109.1 . . ?
C17 C18 C19 104.4(2) . . ?
C17 C18 H18A 110.9 . . ?
C19 C18 H18A 110.9 . . ?
C17 C18 H18B 110.9 . . ?
C19 C18 H18B 110.9 . . ?
H18A C18 H18B 108.9 . . ?
C7 C19 C18 104.2(2) . . ?
C7 C19 H19A 110.9 . . ?
C18 C19 H19A 110.9 . . ?
C7 C19 H19B 110.9 . . ?
C18 C19 H19B 110.9 . . ?
H19A C19 H19B 108.9 . . ?
C21 C20 C13 105.0(3) . . ?
C21 C20 H20A 110.8 . . ?
C13 C20 H20A 110.8 . . ?
C21 C20 H20B 110.8 . . ?
C13 C20 H20B 110.8 . . ?
H20A C20 H20B 108.8 . . ?
C22 C21 C20 104.6(3) . . ?
C22 C21 H21A 110.8 . . ?
C20 C21 H21A 110.8 . . ?
C22 C21 H21B 110.8 . . ?
C20 C21 H21B 110.8 . . ?
H21A C21 H21B 108.9 . . ?
C14 C22 C21 104.7(3) . . ?
C14 C22 H22A 110.8 . . ?
C21 C22 H22A 110.8 . . ?
C14 C22 H22B 110.8 . . ?
C21 C22 H22B 110.8 . . ?
H22A C22 H22B 108.9 . . ?

loop_
_geom_bond_atom_site_label_1
_geom_bond_atom_site_label_2
_geom_bond_distance
_geom_bond_site_symmetry_2
_geom_bond_publ_flag
Ni N1 1.854(3) . ?
Ni N4 1.863(3) . ?
Ni N8 1.871(2) . ?
Ni N11 1.873(3) . ?
S1 C3 1.695(3) . ?
S2 C10 1.707(3) . ?
N1 C14 1.279(4) . ?
N1 N2 1.394(4) . ?
N2 C3 1.393(4) . ?
N2 H2 0.8800 . ?
N4 C3 1.316(4) . ?
N4 C5 1.469(4) . ?
N8 C7 1.282(4) . ?
N8 N9 1.397(3) . ?
N9 C10 1.381(4) . ?
N9 H9 0.8800 . ?
N11 C10 1.312(4) . ?
N11 C12 1.477(4) . ?
C5 C6 1.527(4) . ?
C5 C15 1.536(5) . ?
C5 H5 1.0000 . ?
C6 C7 1.508(4) . ?
C6 C17 1.536(4) . ?
C6 H6 1.0000 . ?
C7 C19 1.504(4) . ?
C12 C13 1.529(4) . ?
C12 C16 1.534(5) . ?
C12 H12 1.0000 . ?
C13 C14 1.509(4) . ?
C13 C20 1.546(4) . ?
C13 H13 1.0000 . ?
C14 C22 1.494(4) . ?
C15 H15A 0.9800 . ?
C15 H15B 0.9800 . ?
C15 H15C 0.9800 . ?
C16 H16A 0.9800 . ?
C16 H16B 0.9800 . ?
C16 H16C 0.9800 . ?
C17 C18 1.528(5) . ?
C17 H17A 0.9900 . ?
C17 H17B 0.9900 . ?
C18 C19 1.543(5) . ?
C18 H18A 0.9900 . ?
C18 H18B 0.9900 . ?
C19 H19A 0.9900 . ?
C19 H19B 0.9900 . ?
C20 C21 1.530(5) . ?
C20 H20A 0.9900 . ?
C20 H20B 0.9900 . ?
C21 C22 1.516(5) . ?
C21 H21A 0.9900 . ?
C21 H21B 0.9900 . ?
C22 H22A 0.9900 . ?
C22 H22B 0.9900 . ?

loop_
_geom_hbond_atom_site_label_D
_geom_hbond_atom_site_label_H
_geom_hbond_atom_site_label_A
_geom_hbond_distance_DH
_geom_hbond_distance_HA
_geom_hbond_distance_DA
_geom_hbond_angle_DHA
_geom_hbond_site_symmetry_A
N2 H2 S2 0.88 2.57 3.392(3) 156.2 3
N9 H9 S1 0.88 2.64 3.333(3) 136.1 3_445
C5 H5 S1 1.00 2.59 3.131(3) 113.9 .
C6 H6 S2 1.00 2.92 3.716(3) 137.0 2_574
C13 H13 S1 1.00 2.92 3.875(3) 159.4 1_545
C16 H16B S2 0.98 2.65 3.300(4) 124.3 .
C19 H19B S1 0.99 2.74 3.573(3) 141.9 3_445
C22 H22B S2 0.99 2.58 3.402(4) 140.6 3

loop_
_geom_torsion_atom_site_label_1
_geom_torsion_atom_site_label_2
_geom_torsion_atom_site_label_3
_geom_torsion_atom_site_label_4
_geom_torsion
_geom_torsion_site_symmetry_1
_geom_torsion_site_symmetry_2
_geom_torsion_site_symmetry_3
_geom_torsion_site_symmetry_4
_geom_torsion_publ_flag
N4 Ni N1 C14 -173.1(3) . . . . ?
N8 Ni N1 C14 103.3(4) . . . . ?
N11 Ni N1 C14 10.9(3) . . . . ?
N4 Ni N1 N2 17.5(2) . . . . ?
N8 Ni N1 N2 -66.0(5) . . . . ?
N11 Ni N1 N2 -158.5(2) . . . . ?
C14 N1 N2 C3 168.8(3) . . . . ?
Ni N1 N2 C3 -21.2(3) . . . . ?
N1 Ni N4 C3 -11.5(2) . . . . ?
N8 Ni N4 C3 152.0(2) . . . . ?
N1 Ni N4 C5 165.2(2) . . . . ?
N8 Ni N4 C5 -31.4(2) . . . . ?
N1 Ni N8 C7 73.9(5) . . . . ?
N4 Ni N8 C7 -8.1(3) . . . . ?
N11 Ni N8 C7 167.9(3) . . . . ?
N1 Ni N8 N9 -77.1(5) . . . . ?
N4 Ni N8 N9 -159.1(2) . . . . ?
N11 Ni N8 N9 17.0(2) . . . . ?
C7 N8 N9 C10 -171.5(3) . . . . ?
Ni N8 N9 C10 -17.4(3) . . . . ?
N1 Ni N11 C10 148.9(2) . . . . ?
N8 Ni N11 C10 -14.4(2) . . . . ?
N1 Ni N11 C12 -19.6(2) . . . . ?
N8 Ni N11 C12 177.1(2) . . . . ?
C5 N4 C3 N2 -174.5(3) . . . . ?
Ni N4 C3 N2 2.3(3) . . . . ?
C5 N4 C3 S1 8.1(4) . . . . ?
Ni N4 C3 S1 -175.09(19) . . . . ?
N1 N2 C3 N4 12.5(4) . . . . ?
N1 N2 C3 S1 -169.9(2) . . . . ?
C3 N4 C5 C6 -135.1(3) . . . . ?
Ni N4 C5 C6 48.4(3) . . . . ?
C3 N4 C5 C15 101.0(3) . . . . ?
Ni N4 C5 C15 -75.5(3) . . . . ?
N4 C5 C6 C7 -25.5(4) . . . . ?
C15 C5 C6 C7 96.8(3) . . . . ?
N4 C5 C6 C17 97.5(3) . . . . ?
C15 C5 C6 C17 -140.2(3) . . . . ?
N9 N8 C7 C19 6.8(4) . . . . ?
Ni N8 C7 C19 -141.9(3) . . . . ?
N9 N8 C7 C6 178.0(3) . . . . ?
Ni N8 C7 C6 29.2(4) . . . . ?
C5 C6 C7 N8 -12.4(4) . . . . ?
C17 C6 C7 N8 -143.0(3) . . . . ?
C5 C6 C7 C19 159.9(3) . . . . ?
C17 C6 C7 C19 29.3(3) . . . . ?
C12 N11 C10 N9 177.7(3) . . . . ?
Ni N11 C10 N9 8.0(3) . . . . ?
C12 N11 C10 S2 1.0(4) . . . . ?
Ni N11 C10 S2 -168.69(19) . . . . ?
N8 N9 C10 N11 6.4(4) . . . . ?
N8 N9 C10 S2 -176.4(2) . . . . ?
C10 N11 C12 C13 -169.4(3) . . . . ?
Ni N11 C12 C13 -1.5(4) . . . . ?
C10 N11 C12 C16 70.2(3) . . . . ?
Ni N11 C12 C16 -121.9(3) . . . . ?
N11 C12 C13 C14 37.1(4) . . . . ?
C16 C12 C13 C14 159.9(2) . . . . ?
N11 C12 C13 C20 158.4(3) . . . . ?
C16 C12 C13 C20 -78.9(3) . . . . ?
N2 N1 C14 C22 2.3(5) . . . . ?
Ni N1 C14 C22 -166.1(3) . . . . ?
N2 N1 C14 C13 -172.1(3) . . . . ?
Ni N1 C14 C13 19.6(4) . . . . ?
C12 C13 C14 N1 -49.2(4) . . . . ?
C20 C13 C14 N1 -175.4(3) . . . . ?
C12 C13 C14 C22 135.6(3) . . . . ?
C20 C13 C14 C22 9.3(3) . . . . ?
C7 C6 C17 C18 -41.3(3) . . . . ?
C5 C6 C17 C18 -173.3(2) . . . . ?
C6 C17 C18 C19 38.9(3) . . . . ?
N8 C7 C19 C18 166.4(3) . . . . ?
C6 C7 C19 C18 -5.7(3) . . . . ?
C17 C18 C19 C7 -20.6(3) . . . . ?
C14 C13 C20 C21 -26.8(3) . . . . ?
C12 C13 C20 C21 -156.7(3) . . . . ?
C13 C20 C21 C22 34.9(4) . . . . ?
N1 C14 C22 C21 -162.9(3) . . . . ?
C13 C14 C22 C21 12.0(4) . . . . ?
C20 C21 C22 C14 -28.6(4) . . . . ?
